data_4342202
loop_
_publ_author_name
'Lo, Warrick K. C.'
'Huff, Gregory S.'
'Cubanski, John R.'
'Kennedy, Aaron D. W.'
'McAdam, C. John'
'McMorran, David A.'
'Gordon, Keith C.'
'Crowley, James D.'

_publ_section_title
;
 Comparison of Inverse and Regular 2-Pyridyl-1,2,3-triazole
 &quot;Click&quot; Complexes: Structures, Stability, Electrochemical, and
 Photophysical Properties.
;
_journal_issue 4
_journal_name_full 'Inorganic chemistry'
_journal_page_first 1572
_journal_page_last 1587
_journal_paper_doi 10.1021/ic502557w
_journal_volume 54
_journal_year 2015
_chemical_formula_sum 'C23 H26 Br F6 N4 P Pd'
_chemical_formula_weight 689.76
_chemical_name_systematic
;
 ?
;
_space_group_crystal_system monoclinic
_space_group_IT_number 14
_space_group_name_Hall '-P 2ybc'
_space_group_name_H-M_alt 'P 1 21/c 1'
_symmetry_space_group_name_Hall '-P 2ybc'
_symmetry_space_group_name_H-M 'P 1 21/c 1'
_atom_sites_solution_hydrogens geom
_audit_creation_method SHELXL-2014
_cell_angle_alpha 90
_cell_angle_beta 116.081(7)
_cell_angle_gamma 90
_cell_formula_units_Z 4
_cell_length_a 18.1877(10)
_cell_length_b 9.2122(3)
_cell_length_c 16.8419(9)
_cell_measurement_reflns_used 7300
_cell_measurement_temperature 100.0(2)
_cell_measurement_theta_max 73.7880
_cell_measurement_theta_min 5.2340
_cell_volume 2534.5(3)
_computing_cell_refinement
;
CrysAlisPro, Agilent Technologies,
Version 1.171.37.33 (release 27-03-2014 CrysAlis171 .NET)
(compiled Mar 27 2014,17:12:48)
;
_computing_data_collection
;
CrysAlisPro, Agilent Technologies,
Version 1.171.37.33 (release 27-03-2014 CrysAlis171 .NET)
(compiled Mar 27 2014,17:12:48)
;
_computing_data_reduction
;
CrysAlisPro, Agilent Technologies,
Version 1.171.37.33 (release 27-03-2014 CrysAlis171 .NET)
(compiled Mar 27 2014,17:12:48)
;
_computing_structure_refinement 'SHELXL-2014 (Sheldrick, 2014)'
_computing_structure_solution 'SIR97 (Altomare et al., 1997)'
_diffrn_ambient_temperature 100.0(2)
_diffrn_detector_area_resol_mean 5.1725
_diffrn_measured_fraction_theta_full 0.983
_diffrn_measured_fraction_theta_max 0.966
_diffrn_measurement_device_type 'SuperNova, Dual, Cu at zero, Atlas'
_diffrn_measurement_method '\w scans'
_diffrn_radiation_type CuK\a
_diffrn_radiation_wavelength 1.54184
_diffrn_reflns_av_R_equivalents 0.0761
_diffrn_reflns_av_unetI/netI 0.0655
_diffrn_reflns_Laue_measured_fraction_full 0.983
_diffrn_reflns_Laue_measured_fraction_max 0.966
_diffrn_reflns_limit_h_max 22
_diffrn_reflns_limit_h_min -21
_diffrn_reflns_limit_k_max 11
_diffrn_reflns_limit_k_min -11
_diffrn_reflns_limit_l_max 14
_diffrn_reflns_limit_l_min -20
_diffrn_reflns_number 18018
_diffrn_reflns_point_group_measured_fraction_full 0.983
_diffrn_reflns_point_group_measured_fraction_max 0.966
_diffrn_reflns_theta_full 67.000
_diffrn_reflns_theta_max 74.647
_diffrn_reflns_theta_min 5.254
_diffrn_source 'sealed X-ray tube'
_exptl_absorpt_coefficient_mu 8.940
_exptl_absorpt_correction_T_max 0.903
_exptl_absorpt_correction_T_min 0.804
_exptl_absorpt_correction_type analytical
_exptl_absorpt_process_details
;
CrysAlisPro, Agilent Technologies,
Version 1.171.37.33 (release 27-03-2014 CrysAlis171 .NET)
(compiled Mar 27 2014,17:12:48)
Analytical numeric absorption correction using a multifaceted crystal
            model based on expressions derived by R.C. Clark & J.S. Reid.
(Clark, R. C. & Reid, J. S. (1995). Acta Cryst. A51, 887-897)
Empirical absorption correction using spherical harmonics,
 implemented in SCALE3 ABSPACK scaling algorithm.
;
_exptl_crystal_colour 'pale yellow'
_exptl_crystal_density_diffrn 1.808
_exptl_crystal_description plate
_exptl_crystal_F_000 1368
_exptl_crystal_size_max 0.14
_exptl_crystal_size_mid 0.08
_exptl_crystal_size_min 0.03
_refine_diff_density_max 2.934
_refine_diff_density_min -1.386
_refine_diff_density_rms 0.137
_refine_ls_extinction_method none
_refine_ls_goodness_of_fit_ref 0.925
_refine_ls_hydrogen_treatment constr
_refine_ls_matrix_type full
_refine_ls_number_parameters 329
_refine_ls_number_reflns 5025
_refine_ls_number_restraints 0
_refine_ls_restrained_S_all 0.925
_refine_ls_R_factor_all 0.0672
_refine_ls_R_factor_gt 0.0476
_refine_ls_shift/su_max 0.000
_refine_ls_shift/su_mean 0.000
_refine_ls_structure_factor_coef Fsqd
_refine_ls_weighting_details 'w=1/[\s^2^(Fo^2^)+(0.0837P)^2^] where P=(Fo^2^+2Fc^2^)/3'
_refine_ls_weighting_scheme calc
_refine_ls_wR_factor_gt 0.1185
_refine_ls_wR_factor_ref 0.1252
_reflns_Friedel_coverage 0.000
_reflns_number_gt 3733
_reflns_number_total 5025
_reflns_threshold_expression 'I > 2\s(I)'
_cod_data_source_file ic502557w_si_003.cif
_cod_data_source_block WKLP698_2
_cod_depositor_comments 'Adding full bibliography for 4342191--4342205.cif.'
_cod_database_code 4342202
_shelx_space_group_comment
;
The symmetry employed for this shelxl refinement is uniquely defined
by the following loop, which should always be used as a source of
symmetry information in preference to the above space-group names.
They are only intended as comments.
;
_shelxl_version_number 2014-3

loop_
_space_group_symop_operation_xyz
'x, y, z'
'-x, y+1/2, -z+1/2'
'-x, -y, -z'
'x, -y-1/2, z-1/2'

loop_
_atom_site_label
_atom_site_type_symbol
_atom_site_fract_x
_atom_site_fract_y
_atom_site_fract_z
_atom_site_U_iso_or_equiv
_atom_site_adp_type
_atom_site_occupancy
_atom_site_site_symmetry_order
_atom_site_calc_flag
_atom_site_refinement_flags_posn
_atom_site_refinement_flags_adp
C1 C 0.1937(3) -0.1298(6) -0.0018(4) 0.0246(11) Uani 1 1 d . .
C2 C 0.1963(4) -0.3074(5) 0.1113(4) 0.0232(11) Uani 1 1 d . .
H2 H 0.2249 -0.3648 0.0844 0.028 Uiso 1 1 calc R U
C3 C 0.1205(4) -0.3922(6) 0.0992(5) 0.0356(14) Uani 1 1 d . .
H3A H 0.0899 -0.3375 0.1230 0.053 Uiso 1 1 calc R U
H3B H 0.1366 -0.4834 0.1297 0.053 Uiso 1 1 calc R U
H3C H 0.0872 -0.4095 0.0374 0.053 Uiso 1 1 calc R U
C4 C 0.2553(4) -0.2861(6) 0.2075(4) 0.0313(13) Uani 1 1 d . .
H4A H 0.2996 -0.2248 0.2119 0.047 Uiso 1 1 calc R U
H4B H 0.2765 -0.3786 0.2340 0.047 Uiso 1 1 calc R U
H4C H 0.2271 -0.2415 0.2379 0.047 Uiso 1 1 calc R U
C5 C 0.1356(3) -0.0486(5) 0.0823(4) 0.0204(10) Uani 1 1 d . .
C6 C 0.1026(3) -0.0291(6) 0.1419(4) 0.0226(10) Uani 1 1 d . .
H6 H 0.1039 -0.1028 0.1802 0.027 Uiso 1 1 calc R U
C7 C 0.0681(3) 0.1031(6) 0.1421(4) 0.0270(11) Uani 1 1 d . .
H7 H 0.0465 0.1198 0.1821 0.032 Uiso 1 1 calc R U
C8 C 0.0645(3) 0.2137(6) 0.0834(4) 0.0275(12) Uani 1 1 d . .
H8 H 0.0394 0.3012 0.0845 0.033 Uiso 1 1 calc R U
C9 C 0.0973(3) 0.1961(5) 0.0240(4) 0.0249(11) Uani 1 1 d . .
H9 H 0.0961 0.2702 -0.0141 0.030 Uiso 1 1 calc R U
C10 C 0.1325(3) 0.0608(6) 0.0240(4) 0.0226(10) Uani 1 1 d . .
C11 C 0.1743(4) 0.0980(6) -0.0980(4) 0.0296(12) Uani 1 1 d . .
H11 H 0.1777 0.1999 -0.0799 0.035 Uiso 1 1 calc R U
C12 C 0.0948(4) 0.0794(8) -0.1820(5) 0.0401(15) Uani 1 1 d . .
H12A H 0.0879 -0.0208 -0.1994 0.060 Uiso 1 1 calc R U
H12B H 0.0967 0.1373 -0.2284 0.060 Uiso 1 1 calc R U
H12C H 0.0495 0.1101 -0.1712 0.060 Uiso 1 1 calc R U
C13 C 0.2490(4) 0.0658(6) -0.1123(5) 0.0328(13) Uani 1 1 d . .
H13A H 0.2975 0.0838 -0.0585 0.049 Uiso 1 1 calc R U
H13B H 0.2491 0.1271 -0.1583 0.049 Uiso 1 1 calc R U
H13C H 0.2480 -0.0341 -0.1290 0.049 Uiso 1 1 calc R U
C14 C 0.3889(4) -0.1015(6) 0.0855(4) 0.0263(11) Uani 1 1 d . .
H14 H 0.3513 -0.0646 0.1039 0.032 Uiso 1 1 calc R U
C15 C 0.4688(4) -0.0520(6) 0.1266(4) 0.0281(12) Uani 1 1 d . .
H15 H 0.4849 0.0157 0.1722 0.034 Uiso 1 1 calc R U
C16 C 0.5238(4) -0.1060(6) 0.0980(4) 0.0283(12) Uani 1 1 d . .
H16 H 0.5778 -0.0743 0.1237 0.034 Uiso 1 1 calc R U
C17 C 0.4979(3) -0.2081(6) 0.0306(4) 0.0253(11) Uani 1 1 d . .
H17 H 0.5344 -0.2444 0.0105 0.030 Uiso 1 1 calc R U
C18 C 0.4176(3) -0.2556(5) -0.0067(4) 0.0212(10) Uani 1 1 d . .
C19 C 0.3854(3) -0.3699(5) -0.0751(4) 0.0231(11) Uani 1 1 d . .
C20 C 0.4321(3) -0.4356(6) -0.1120(4) 0.0266(11) Uani 1 1 d . .
H20 H 0.4861 -0.4076 -0.0949 0.032 Uiso 1 1 calc R U
C21 C 0.3963(4) -0.5441(6) -0.1749(4) 0.0287(12) Uani 1 1 d . .
H21 H 0.4257 -0.5877 -0.2018 0.034 Uiso 1 1 calc R U
C22 C 0.3172(4) -0.5860(6) -0.1969(4) 0.0279(12) Uani 1 1 d . .
H22 H 0.2929 -0.6603 -0.2375 0.034 Uiso 1 1 calc R U
C23 C 0.2741(4) -0.5157(5) -0.1575(4) 0.0245(11) Uani 1 1 d . .
H23 H 0.2205 -0.5435 -0.1725 0.029 Uiso 1 1 calc R U
N1 N 0.1752(3) -0.1664(5) 0.0645(3) 0.0217(9) Uani 1 1 d . .
N2 N 0.1700(3) 0.0078(4) -0.0264(3) 0.0214(9) Uani 1 1 d . .
N3 N 0.3632(3) -0.2002(4) 0.0205(3) 0.0221(9) Uani 1 1 d . .
N4 N 0.3075(3) -0.4097(5) -0.0990(3) 0.0227(9) Uani 1 1 d . .
F1 F 0.3148(2) -0.8143(3) 0.1160(2) 0.0301(7) Uani 1 1 d . .
F2 F 0.3716(2) -0.6904(4) 0.0406(2) 0.0334(7) Uani 1 1 d . .
F3 F 0.4396(2) -0.7104(4) 0.1895(2) 0.0353(8) Uani 1 1 d . .
F4 F 0.3295(2) -0.6168(3) 0.2024(3) 0.0352(8) Uani 1 1 d . .
F5 F 0.2618(2) -0.5983(4) 0.0530(2) 0.0324(7) Uani 1 1 d . .
F6 F 0.3873(2) -0.4934(3) 0.1278(2) 0.0344(8) Uani 1 1 d . .
P1 P 0.35037(8) -0.65305(13) 0.12153(10) 0.0232(3) Uani 1 1 d . .
Br2 Br 0.11001(4) -0.36054(7) -0.13988(4) 0.03359(17) Uani 1 1 d . .
Pd1 Pd 0.24602(2) -0.27093(4) -0.05047(3) 0.02141(12) Uani 1 1 d . .

loop_
_atom_site_aniso_label
_atom_site_aniso_U_11
_atom_site_aniso_U_22
_atom_site_aniso_U_33
_atom_site_aniso_U_23
_atom_site_aniso_U_13
_atom_site_aniso_U_12
C1 0.020(2) 0.034(3) 0.020(3) 0.002(2) 0.008(2) -0.001(2)
C2 0.037(3) 0.015(2) 0.021(3) -0.0004(19) 0.015(2) 0.002(2)
C3 0.046(4) 0.017(2) 0.045(4) 0.002(2) 0.021(3) -0.007(2)
C4 0.045(3) 0.022(3) 0.025(3) -0.001(2) 0.012(3) 0.005(2)
C5 0.019(2) 0.019(2) 0.022(3) -0.001(2) 0.007(2) 0.0021(18)
C6 0.026(3) 0.023(2) 0.022(3) -0.002(2) 0.014(2) 0.000(2)
C7 0.025(3) 0.029(3) 0.029(3) -0.008(2) 0.014(2) -0.001(2)
C8 0.023(3) 0.022(2) 0.039(3) -0.006(2) 0.015(2) 0.000(2)
C9 0.024(3) 0.017(2) 0.032(3) 0.004(2) 0.012(2) 0.0017(19)
C10 0.023(2) 0.024(2) 0.023(3) 0.000(2) 0.012(2) -0.003(2)
C11 0.033(3) 0.027(3) 0.035(3) 0.008(2) 0.021(3) 0.006(2)
C12 0.032(3) 0.053(4) 0.034(3) 0.020(3) 0.013(3) 0.005(3)
C13 0.034(3) 0.028(3) 0.039(3) 0.006(3) 0.019(3) 0.003(2)
C14 0.033(3) 0.023(2) 0.025(3) 0.000(2) 0.015(2) 0.006(2)
C15 0.031(3) 0.027(3) 0.023(3) 0.001(2) 0.009(2) 0.005(2)
C16 0.027(3) 0.025(3) 0.031(3) 0.003(2) 0.011(2) 0.001(2)
C17 0.025(3) 0.027(3) 0.025(3) 0.005(2) 0.013(2) 0.005(2)
C18 0.026(3) 0.017(2) 0.023(3) 0.005(2) 0.013(2) 0.0087(19)
C19 0.028(3) 0.021(2) 0.024(3) 0.007(2) 0.015(2) 0.0075(19)
C20 0.025(3) 0.028(3) 0.030(3) 0.004(2) 0.014(2) 0.004(2)
C21 0.039(3) 0.025(2) 0.034(3) 0.000(2) 0.027(3) 0.008(2)
C22 0.037(3) 0.021(2) 0.027(3) 0.001(2) 0.014(3) 0.004(2)
C23 0.034(3) 0.020(2) 0.026(3) 0.000(2) 0.019(2) 0.004(2)
N1 0.028(2) 0.0202(19) 0.021(2) 0.0019(18) 0.0144(19) 0.0029(17)
N2 0.026(2) 0.020(2) 0.022(2) 0.0077(17) 0.0135(19) 0.0074(17)
N3 0.019(2) 0.018(2) 0.027(2) -0.0018(18) 0.0082(19) 0.0031(16)
N4 0.029(2) 0.022(2) 0.021(2) 0.0036(18) 0.0142(19) 0.0033(17)
F1 0.0364(18) 0.0167(13) 0.041(2) -0.0019(14) 0.0209(16) -0.0029(13)
F2 0.0318(18) 0.0430(18) 0.0310(18) -0.0041(15) 0.0190(15) 0.0002(15)
F3 0.0311(18) 0.0330(17) 0.0347(19) 0.0005(15) 0.0081(15) 0.0034(14)
F4 0.051(2) 0.0265(15) 0.037(2) -0.0027(14) 0.0268(18) 0.0020(14)
F5 0.0273(16) 0.0310(16) 0.0384(19) 0.0017(15) 0.0141(15) 0.0067(13)
F6 0.041(2) 0.0198(15) 0.041(2) 0.0022(14) 0.0172(17) -0.0066(13)
P1 0.0256(7) 0.0179(6) 0.0278(7) -0.0002(5) 0.0133(6) 0.0010(5)
Br2 0.0229(3) 0.0493(4) 0.0271(3) -0.0120(3) 0.0096(2) 0.0015(2)
Pd1 0.0219(2) 0.02458(19) 0.0194(2) 0.00046(16) 0.01056(15) 0.00510(15)

loop_
_atom_type_symbol
_atom_type_description
_atom_type_scat_dispersion_real
_atom_type_scat_dispersion_imag
_atom_type_scat_source
C C 0.0181 0.0091 'International Tables Vol C Tables 4.2.6.8 and 6.1.1.4'
H H 0.0000 0.0000 'International Tables Vol C Tables 4.2.6.8 and 6.1.1.4'
N N 0.0311 0.0180 'International Tables Vol C Tables 4.2.6.8 and 6.1.1.4'
F F 0.0727 0.0534 'International Tables Vol C Tables 4.2.6.8 and 6.1.1.4'
P P 0.2955 0.4335 'International Tables Vol C Tables 4.2.6.8 and 6.1.1.4'
Br Br -0.6763 1.2805 'International Tables Vol C Tables 4.2.6.8 and 6.1.1.4'
Pd Pd 0.1215 3.9337 'International Tables Vol C Tables 4.2.6.8 and 6.1.1.4'

loop_
_geom_angle_atom_site_label_1
_geom_angle_atom_site_label_2
_geom_angle_atom_site_label_3
_geom_angle
N1 C1 N2 109.2(5)
N1 C1 Pd1 121.2(4)
N2 C1 Pd1 129.5(4)
N1 C2 C4 110.6(4)
N1 C2 C3 111.9(5)
C4 C2 C3 112.6(5)
C6 C5 C10 121.4(5)
C6 C5 N1 132.7(5)
C10 C5 N1 105.9(4)
C7 C6 C5 117.4(5)
C6 C7 C8 121.6(5)
C9 C8 C7 121.7(5)
C8 C9 C10 116.5(5)
C5 C10 N2 107.4(4)
C5 C10 C9 121.5(5)
N2 C10 C9 131.2(5)
N2 C11 C13 112.9(5)
N2 C11 C12 108.7(5)
C13 C11 C12 112.6(5)
N3 C14 C15 123.0(5)
C16 C15 C14 118.0(5)
C15 C16 C17 119.5(5)
C18 C17 C16 119.8(5)
N3 C18 C17 120.5(5)
N3 C18 C19 115.7(5)
C17 C18 C19 123.8(5)
N4 C19 C20 121.2(5)
N4 C19 C18 115.6(5)
C20 C19 C18 123.2(5)
C19 C20 C21 118.7(5)
C22 C21 C20 119.3(5)
C21 C22 C23 118.9(5)
N4 C23 C22 121.8(5)
C1 N1 C5 108.8(4)
C1 N1 C2 124.2(4)
C5 N1 C2 127.0(4)
C1 N2 C10 108.7(4)
C1 N2 C11 130.5(5)
C10 N2 C11 120.8(4)
C14 N3 C18 119.1(5)
C14 N3 Pd1 126.5(4)
C18 N3 Pd1 114.2(4)
C23 N4 C19 120.1(5)
C23 N4 Pd1 126.2(4)
C19 N4 Pd1 113.1(3)
F5 P1 F6 91.05(18)
F5 P1 F4 90.5(2)
F6 P1 F4 90.09(19)
F5 P1 F1 89.87(18)
F6 P1 F1 179.1(2)
F4 P1 F1 90.11(18)
F5 P1 F3 179.0(2)
F6 P1 F3 89.55(19)
F4 P1 F3 90.3(2)
F1 P1 F3 89.53(18)
F5 P1 F2 89.78(19)
F6 P1 F2 90.16(19)
F4 P1 F2 179.6(2)
F1 P1 F2 89.64(19)
F3 P1 F2 89.44(19)
C1 Pd1 N3 96.7(2)
C1 Pd1 N4 176.2(2)
N3 Pd1 N4 79.79(17)
C1 Pd1 Br2 86.32(16)
N3 Pd1 Br2 176.83(13)
N4 Pd1 Br2 97.21(13)

loop_
_geom_bond_atom_site_label_1
_geom_bond_atom_site_label_2
_geom_bond_distance
C1 N1 1.344(7)
C1 N2 1.344(7)
C1 Pd1 1.988(6)
C2 N1 1.479(6)
C2 C4 1.513(8)
C2 C3 1.518(8)
C5 C6 1.389(7)
C5 C10 1.391(7)
C5 N1 1.406(6)
C6 C7 1.371(7)
C7 C8 1.401(8)
C8 C9 1.382(8)
C9 C10 1.401(7)
C10 N2 1.390(7)
C11 N2 1.495(7)
C11 C13 1.510(8)
C11 C12 1.525(9)
C14 N3 1.340(7)
C14 C15 1.383(8)
C15 C16 1.381(8)
C16 C17 1.387(8)
C17 C18 1.383(8)
C18 N3 1.358(7)
C18 C19 1.478(8)
C19 N4 1.342(7)
C19 C20 1.392(7)
C20 C21 1.393(8)
C21 C22 1.375(8)
C22 C23 1.390(8)
C23 N4 1.330(7)
N3 Pd1 2.039(4)
N4 Pd1 2.087(4)
F1 P1 1.606(3)
F2 P1 1.608(4)
F3 P1 1.609(4)
F4 P1 1.602(4)
F5 P1 1.596(4)
F6 P1 1.600(3)
Br2 Pd1 2.4068(7)
